data_4101764
loop_
_publ_author_name
'Dobbs, Kerwin D'
'Marshall, William J'
'Grushin, Vladimir V'

_publ_section_title
;
 Why excess cyanide can be detrimental to Pd-catalyzed cyanation of
 haloarenes. Facile formation and characterization of [Pd(CN)(3)(H)](2-)
 and [Pd(CN)(3)(Ph)](2-).
;
_journal_issue 1
_journal_name_full 'Journal of the American Chemical Society'
_journal_page_first 30
_journal_page_last 31
_journal_paper_doi 10.1021/ja066931d
_journal_volume 129
_journal_year 2007
_chemical_formula_sum 'C123.5 H100.5 N8.5 P6 Pd1.5'
_chemical_formula_weight 2049.04
_chemical_name_systematic
;
 ?
;
_space_group_IT_number 15
_symmetry_cell_setting monoclinic
_symmetry_space_group_name_Hall '-C 2yc'
_symmetry_space_group_name_H-M 'C 1 2/c 1'
_atom_sites_solution_hydrogens geom
_atom_sites_solution_primary direct
_atom_sites_solution_secondary difmap
_audit_creation_method SHELXL-97
_cell_angle_alpha 90.00
_cell_angle_beta 91.699(5)
_cell_angle_gamma 90.00
_cell_formula_units_Z 8
_cell_length_a 63.105(9)
_cell_length_b 15.236(3)
_cell_length_c 21.642(3)
_cell_measurement_temperature 293(2)
_cell_volume 20799(6)
_computing_cell_refinement 'Bruker XSCANS'
_computing_data_collection 'Bruker XSCANS'
_computing_data_reduction 'Bruker SHELXTL'
_computing_molecular_graphics 'Bruker SHELXTL'
_computing_publication_material 'Bruker SHELXTL'
_computing_structure_refinement 'SHELXL-97 (Sheldrick, 1997)'
_computing_structure_solution 'SHELXS-97 (Sheldrick, 1990)'
_diffrn_ambient_temperature 293(2)
_diffrn_measured_fraction_theta_full 0.856
_diffrn_measured_fraction_theta_max 0.856
_diffrn_measurement_device_type 'Bruker P4'
_diffrn_measurement_method '\w scans'
_diffrn_radiation_monochromator graphite
_diffrn_radiation_source 'fine-focus sealed tube'
_diffrn_radiation_type MoK\a
_diffrn_radiation_wavelength 0.71073
_diffrn_reflns_av_R_equivalents 0.0000
_diffrn_reflns_av_sigmaI/netI 0.1559
_diffrn_reflns_limit_h_max 74
_diffrn_reflns_limit_h_min -74
_diffrn_reflns_limit_k_max 18
_diffrn_reflns_limit_k_min 0
_diffrn_reflns_limit_l_max 25
_diffrn_reflns_limit_l_min 0
_diffrn_reflns_number 30987
_diffrn_reflns_theta_full 25.55
_diffrn_reflns_theta_max 25.55
_diffrn_reflns_theta_min 1.29
_exptl_absorpt_coefficient_mu 0.410
_exptl_absorpt_correction_type none
_exptl_crystal_colour colourless
_exptl_crystal_density_diffrn 1.309
_exptl_crystal_density_method 'not measured'
_exptl_crystal_description wedge
_exptl_crystal_F_000 8480
_exptl_crystal_size_max 0.230
_exptl_crystal_size_mid 0.120
_exptl_crystal_size_min 0.120
_refine_diff_density_max 1.730
_refine_diff_density_min -1.484
_refine_diff_density_rms 0.148
_refine_ls_extinction_method none
_refine_ls_goodness_of_fit_ref 1.365
_refine_ls_hydrogen_treatment riding
_refine_ls_matrix_type full
_refine_ls_number_parameters 1244
_refine_ls_number_reflns 31015
_refine_ls_number_restraints 5
_refine_ls_restrained_S_all 1.367
_refine_ls_R_factor_all 0.1843
_refine_ls_R_factor_gt 0.1043
_refine_ls_shift/su_max 0.155
_refine_ls_shift/su_mean 0.004
_refine_ls_structure_factor_coef Fsqd
_refine_ls_weighting_details 'calc w=1/[\s^2^(Fo^2^)+(0.1000P)^2^+5.0000P] where P=(Fo^2^+2Fc^2^)/3'
_refine_ls_weighting_scheme calc
_refine_ls_wR_factor_gt 0.2563
_refine_ls_wR_factor_ref 0.3089
_reflns_number_gt 15483
_reflns_number_total 31015
_reflns_threshold_expression >2sigma(I)
_cod_data_source_file ja066931dsi20060926_050342.cif
_cod_data_source_block 05187
_cod_depositor_comments
;
The following automatic conversions were performed:

'_symmetry_cell_setting' value 'Monoclinic' changed to 'monoclinic'
according to the built-in table from CIF Core dictionary named
'cif_core.dic' version 2.4.1 from 2010-06-29.

Automatic conversion script
Id: cif_fix_values 1673 2011-04-08 12:14:43Z adriana 
;
_cod_original_sg_symbol_H-M C2/c
_cod_original_formula_sum 'C123.50 H100.50 N8.50 P6 Pd1.50'
_cod_database_code 4101764

loop_
_symmetry_equiv_pos_as_xyz
'x, y, z'
'-x, y, -z+1/2'
'x+1/2, y+1/2, z'
'-x+1/2, y+1/2, -z+1/2'
'-x, -y, -z'
'x, -y, z-1/2'
'-x+1/2, -y+1/2, -z'
'x+1/2, -y+1/2, z-1/2'

loop_
_atom_site_label
_atom_site_type_symbol
_atom_site_fract_x
_atom_site_fract_y
_atom_site_fract_z
_atom_site_U_iso_or_equiv
_atom_site_adp_type
_atom_site_occupancy
_atom_site_symmetry_multiplicity
_atom_site_calc_flag
_atom_site_refinement_flags
_atom_site_disorder_assembly
_atom_site_disorder_group
P1 P 0.24330(4) 0.11710(13) 0.34693(10) 0.0283(6) Uani 1 1 d . . .
Pd1 Pd 0.175289(12) 0.64075(5) 0.42854(3) 0.0389(2) Uani 1 1 d . . .
N1 N 0.20118(13) 0.7400(5) 0.5318(3) 0.045(2) Uani 1 1 d . . .
C1 C 0.19260(15) 0.7011(6) 0.4944(4) 0.037(2) Uani 1 1 d . . .
P2 P 0.21557(4) 0.14052(14) 0.23608(10) 0.0283(6) Uani 1 1 d . . .
N2 N 0.16484(17) 0.8271(6) 0.3704(4) 0.074(3) Uani 1 1 d . . .
C2 C 0.16715(15) 0.7590(7) 0.3899(4) 0.045(3) Uani 1 1 d . . .
Pd2 Pd 0.0000 0.76559(8) 0.2500 0.0553(4) Uani 1 2 d S . .
P3 P 0.11013(4) 0.09290(15) 0.58853(11) 0.0357(6) Uani 1 1 d . . .
N3 N 0.14565(13) 0.5483(5) 0.3273(4) 0.050(2) Uani 1 1 d . . .
C3 C 0.15609(16) 0.5813(6) 0.3648(5) 0.044(3) Uani 1 1 d . . .
P4 P 0.08517(4) 0.17521(15) 0.48877(11) 0.0336(6) Uani 1 1 d . . .
C4 C 0.18238(15) 0.5229(6) 0.4691(4) 0.043(3) Uani 1 1 d . . .
N4 N 0.03689(17) 0.7616(6) 0.3498(5) 0.086(4) Uani 1 1 d . . .
P5 P 0.08202(4) 0.38620(15) 0.15867(13) 0.0447(7) Uani 1 1 d . . .
C5 C 0.18132(16) 0.4432(6) 0.4350(5) 0.059(3) Uani 1 1 d . . .
H5A H 0.1801 0.4458 0.3921 0.071 Uiso 1 1 calc R . .
N5 N 0.0000 0.9823(11) 0.2500 0.092(5) Uani 1 2 d S . .
P6 P 0.05432(4) 0.34492(17) 0.05200(14) 0.0493(8) Uani 1 1 d . . .
C6 C 0.18202(17) 0.3605(6) 0.4639(5) 0.066(3) Uani 1 1 d . . .
H6A H 0.1812 0.3099 0.4400 0.079 Uiso 1 1 calc R . .
N131 N 0.1606(3) 0.1226(11) 0.4066(10) 0.165(9) Uani 1 1 d . . .
N7 N 0.22192(11) 0.1232(4) 0.3055(3) 0.0297(18) Uani 1 1 d . . .
C7 C 0.18389(16) 0.3537(8) 0.5277(5) 0.062(3) Uani 1 1 d . . .
H7B H 0.1839 0.2989 0.5468 0.074 Uiso 1 1 calc R . .
N8 N 0.10513(12) 0.1291(4) 0.5218(3) 0.039(2) Uani 1 1 d . . .
C8 C 0.18573(16) 0.4307(7) 0.5633(5) 0.056(3) Uani 1 1 d . . .
H8B H 0.1875 0.4281 0.6061 0.067 Uiso 1 1 calc R . .
N9 N 0.06022(12) 0.3680(5) 0.1212(4) 0.049(2) Uani 1 1 d . . .
C9 C 0.18487(14) 0.5090(7) 0.5334(4) 0.047(3) Uani 1 1 d . . .
H9B H 0.1861 0.5589 0.5579 0.056 Uiso 1 1 calc R . .
C132 C 0.1514(5) 0.0152(14) 0.3141(11) 0.222(15) Uani 1 1 d . . .
C11 C 0.02375(19) 0.7629(8) 0.3132(5) 0.066(3) Uani 1 1 d . . .
C12 C 0.0000 0.9025(13) 0.2500 0.091(7) Uani 1 2 d S . .
C13 C 0.0000 0.6312(9) 0.2500 0.055(4) Uiso 1 2 d SD . .
C14 C 0.0037(2) 0.5685(9) 0.2049(6) 0.132(6) Uiso 1 1 d D . .
H14A H 0.0066 0.5935 0.1669 0.158 Uiso 1 1 calc R . .
C15 C 0.0041(2) 0.4721(11) 0.2030(7) 0.165(7) Uiso 1 1 d D . .
H15A H 0.0077 0.4497 0.1647 0.198 Uiso 1 1 calc R . .
C16 C 0.0000 0.403(2) 0.2500 0.40(3) Uiso 1 2 d SD . .
H16A H 0.0000 0.3416 0.2500 0.476 Uiso 1 2 calc SR . .
C131 C 0.1564(4) 0.0661(16) 0.3588(13) 0.169(12) Uani 1 1 d . . .
C18 C 0.03716(19) 0.4322(9) -0.0478(6) 0.089(4) Uani 1 1 d . . .
H18A H 0.0405 0.3819 -0.0699 0.107 Uiso 1 1 calc R . .
C19 C 0.0272(2) 0.5007(10) -0.0780(6) 0.117(6) Uani 1 1 d . . .
H19A H 0.0241 0.4990 -0.1202 0.140 Uiso 1 1 calc R . .
C20 C 0.0219(2) 0.5747(8) -0.0408(8) 0.095(5) Uani 1 1 d . . .
H20A H 0.0148 0.6218 -0.0593 0.113 Uiso 1 1 calc R . .
C21 C 0.02680(19) 0.5785(8) 0.0190(7) 0.075(4) Uani 1 1 d . . .
H21A H 0.0231 0.6269 0.0425 0.090 Uiso 1 1 calc R . .
C22 C 0.23999(15) 0.0310(5) 0.4018(4) 0.027(2) Uani 1 1 d . . .
C23 C 0.21990(15) 0.0040(5) 0.4178(4) 0.031(2) Uani 1 1 d . . .
H23A H 0.2081 0.0328 0.4007 0.037 Uiso 1 1 calc R . .
C24 C 0.21690(16) -0.0652(5) 0.4588(4) 0.037(2) Uani 1 1 d . . .
H24A H 0.2033 -0.0833 0.4685 0.044 Uiso 1 1 calc R . .
C25 C 0.23476(16) -0.1069(5) 0.4851(4) 0.036(2) Uani 1 1 d . . .
H25A H 0.2331 -0.1533 0.5125 0.043 Uiso 1 1 calc R . .
C26 C 0.25501(16) -0.0788(5) 0.4700(4) 0.037(2) Uani 1 1 d . . .
H26A H 0.2668 -0.1062 0.4881 0.044 Uiso 1 1 calc R . .
C27 C 0.25778(15) -0.0119(5) 0.4292(4) 0.034(2) Uani 1 1 d . . .
H27A H 0.2714 0.0056 0.4194 0.041 Uiso 1 1 calc R . .
C28 C 0.24895(13) 0.2174(5) 0.3857(4) 0.026(2) Uani 1 1 d . . .
C29 C 0.23604(15) 0.2932(5) 0.3743(4) 0.041(3) Uani 1 1 d . . .
H29A H 0.2243 0.2897 0.3475 0.050 Uiso 1 1 calc R . .
C30 C 0.24107(17) 0.3719(6) 0.4031(4) 0.047(3) Uani 1 1 d . . .
H30A H 0.2326 0.4210 0.3953 0.056 Uiso 1 1 calc R . .
C31 C 0.25820(16) 0.3787(6) 0.4428(4) 0.041(3) Uani 1 1 d . . .
H31A H 0.2614 0.4324 0.4614 0.050 Uiso 1 1 calc R . .
C32 C 0.27070(15) 0.3070(6) 0.4555(4) 0.043(3) Uani 1 1 d . . .
H32A H 0.2824 0.3119 0.4824 0.052 Uiso 1 1 calc R . .
C33 C 0.26572(14) 0.2257(5) 0.4275(4) 0.036(2) Uani 1 1 d . . .
H33A H 0.2739 0.1767 0.4375 0.043 Uiso 1 1 calc R . .
C34 C 0.26683(13) 0.0910(5) 0.3066(4) 0.029(2) Uani 1 1 d . . .
C35 C 0.28148(15) 0.1540(6) 0.2908(4) 0.037(2) Uani 1 1 d . . .
H35A H 0.2797 0.2117 0.3036 0.044 Uiso 1 1 calc R . .
C36 C 0.29902(16) 0.1320(6) 0.2560(4) 0.042(3) Uani 1 1 d . . .
H36A H 0.3090 0.1744 0.2463 0.051 Uiso 1 1 calc R . .
C37 C 0.30137(16) 0.0459(6) 0.2359(4) 0.044(3) Uani 1 1 d . . .
H37A H 0.3130 0.0305 0.2127 0.053 Uiso 1 1 calc R . .
C38 C 0.28643(15) -0.0170(6) 0.2502(4) 0.041(2) Uani 1 1 d . . .
H38A H 0.2881 -0.0746 0.2369 0.049 Uiso 1 1 calc R . .
C39 C 0.26917(14) 0.0054(5) 0.2841(4) 0.033(2) Uani 1 1 d . . .
H39A H 0.2589 -0.0367 0.2921 0.040 Uiso 1 1 calc R . .
C40 C 0.19524(13) 0.2244(5) 0.2326(4) 0.029(2) Uani 1 1 d . . .
C41 C 0.18480(14) 0.2469(5) 0.2872(4) 0.035(2) Uani 1 1 d . . .
H41A H 0.1883 0.2181 0.3240 0.042 Uiso 1 1 calc R . .
C42 C 0.16968(15) 0.3108(6) 0.2861(5) 0.047(3) Uani 1 1 d . . .
H42A H 0.1622 0.3234 0.3214 0.057 Uiso 1 1 calc R . .
C43 C 0.16562(15) 0.3564(6) 0.2322(5) 0.055(3) Uani 1 1 d . . .
H43A H 0.1561 0.4029 0.2321 0.066 Uiso 1 1 calc R . .
C44 C 0.17550(14) 0.3340(5) 0.1781(4) 0.039(2) Uani 1 1 d . . .
H44A H 0.1719 0.3633 0.1416 0.047 Uiso 1 1 calc R . .
C45 C 0.19059(14) 0.2687(5) 0.1778(4) 0.035(2) Uani 1 1 d . . .
H45A H 0.1975 0.2546 0.1418 0.042 Uiso 1 1 calc R . .
C46 C 0.20417(14) 0.0420(5) 0.2041(4) 0.032(2) Uani 1 1 d . . .
C47 C 0.20138(16) -0.0301(6) 0.2405(4) 0.050(3) Uani 1 1 d . . .
H47A H 0.2058 -0.0286 0.2818 0.060 Uiso 1 1 calc R . .
C48 C 0.19206(18) -0.1054(6) 0.2165(5) 0.061(3) Uani 1 1 d . . .
H48A H 0.1897 -0.1532 0.2421 0.074 Uiso 1 1 calc R . .
C49 C 0.18634(16) -0.1094(7) 0.1557(6) 0.053(3) Uani 1 1 d . . .
H49A H 0.1801 -0.1601 0.1395 0.064 Uiso 1 1 calc R . .
C50 C 0.18974(16) -0.0388(6) 0.1179(5) 0.051(3) Uani 1 1 d . . .
H50A H 0.1860 -0.0420 0.0761 0.061 Uiso 1 1 calc R . .
C51 C 0.19858(14) 0.0362(6) 0.1416(4) 0.037(2) Uani 1 1 d . . .
H51A H 0.2009 0.0837 0.1157 0.045 Uiso 1 1 calc R . .
C52 C 0.23645(14) 0.1756(5) 0.1896(4) 0.030(2) Uani 1 1 d . . .
C53 C 0.24867(14) 0.1174(5) 0.1558(4) 0.033(2) Uani 1 1 d . . .
H53A H 0.2446 0.0588 0.1537 0.040 Uiso 1 1 calc R . .
C54 C 0.26661(14) 0.1432(6) 0.1254(4) 0.032(2) Uani 1 1 d . . .
H54A H 0.2745 0.1033 0.1030 0.038 Uiso 1 1 calc R . .
C55 C 0.27251(15) 0.2324(6) 0.1296(4) 0.041(2) Uani 1 1 d . . .
H55A H 0.2845 0.2518 0.1096 0.049 Uiso 1 1 calc R . .
C56 C 0.26066(15) 0.2919(6) 0.1631(4) 0.039(2) Uani 1 1 d . . .
H56A H 0.2647 0.3506 0.1647 0.047 Uiso 1 1 calc R . .
C57 C 0.24328(14) 0.2648(5) 0.1934(4) 0.034(2) Uani 1 1 d . . .
H57A H 0.2358 0.3046 0.2168 0.041 Uiso 1 1 calc R . .
C58 C 0.08748(14) 0.0591(6) 0.6274(4) 0.035(2) Uani 1 1 d . . .
C59 C 0.07581(17) -0.0115(6) 0.6004(4) 0.048(3) Uani 1 1 d . . .
H59A H 0.0813 -0.0424 0.5674 0.058 Uiso 1 1 calc R . .
C60 C 0.05639(19) -0.0342(7) 0.6228(6) 0.062(3) Uani 1 1 d . . .
H60A H 0.0487 -0.0800 0.6047 0.074 Uiso 1 1 calc R . .
C61 C 0.04816(19) 0.0113(8) 0.6729(6) 0.073(4) Uani 1 1 d . . .
H61A H 0.0351 -0.0049 0.6880 0.088 Uiso 1 1 calc R . .
C62 C 0.0590(2) 0.0788(7) 0.6997(5) 0.063(3) Uani 1 1 d . . .
H62A H 0.0532 0.1085 0.7328 0.075 Uiso 1 1 calc R . .
C63 C 0.07870(18) 0.1042(6) 0.6782(4) 0.047(3) Uani 1 1 d . . .
H63A H 0.0861 0.1504 0.6970 0.056 Uiso 1 1 calc R . .
C64 C 0.12360(14) 0.1712(6) 0.6363(4) 0.035(2) Uani 1 1 d . . .
C65 C 0.12849(18) 0.1573(7) 0.6988(4) 0.063(3) Uani 1 1 d . . .
H65A H 0.1248 0.1041 0.7166 0.076 Uiso 1 1 calc R . .
C66 C 0.13851(17) 0.2194(9) 0.7349(5) 0.070(4) Uani 1 1 d . . .
H66A H 0.1415 0.2089 0.7766 0.083 Uiso 1 1 calc R . .
C67 C 0.14399(18) 0.2963(9) 0.7084(7) 0.078(4) Uani 1 1 d . . .
H67A H 0.1505 0.3392 0.7329 0.093 Uiso 1 1 calc R . .
C68 C 0.14031(18) 0.3135(8) 0.6465(6) 0.073(4) Uani 1 1 d . . .
H68A H 0.1447 0.3662 0.6293 0.088 Uiso 1 1 calc R . .
C69 C 0.13009(16) 0.2512(6) 0.6106(5) 0.052(3) Uani 1 1 d . . .
H69A H 0.1274 0.2621 0.5688 0.062 Uiso 1 1 calc R . .
C70 C 0.12669(14) -0.0015(5) 0.5804(4) 0.032(2) Uani 1 1 d . . .
C71 C 0.12924(15) -0.0630(6) 0.6278(4) 0.045(3) Uani 1 1 d . . .
H71A H 0.1218 -0.0561 0.6639 0.053 Uiso 1 1 calc R . .
C72 C 0.14259(16) -0.1334(6) 0.6221(5) 0.049(3) Uani 1 1 d . . .
H72A H 0.1440 -0.1735 0.6544 0.059 Uiso 1 1 calc R . .
C73 C 0.15377(16) -0.1456(6) 0.5699(5) 0.049(3) Uani 1 1 d . . .
H73A H 0.1626 -0.1940 0.5663 0.059 Uiso 1 1 calc R . .
C74 C 0.15179(16) -0.0842(7) 0.5216(5) 0.056(3) Uani 1 1 d . . .
H74A H 0.1593 -0.0922 0.4856 0.068 Uiso 1 1 calc R . .
C75 C 0.13854(15) -0.0111(6) 0.5274(4) 0.046(3) Uani 1 1 d . . .
H75A H 0.1376 0.0307 0.4961 0.055 Uiso 1 1 calc R . .
C76 C 0.06609(15) 0.2149(5) 0.5410(4) 0.034(2) Uani 1 1 d . . .
C77 C 0.04659(16) 0.1774(6) 0.5513(5) 0.047(3) Uani 1 1 d . . .
H77A H 0.0419 0.1313 0.5263 0.056 Uiso 1 1 calc R . .
C78 C 0.03393(18) 0.2070(6) 0.5978(5) 0.059(3) Uani 1 1 d . . .
H78A H 0.0203 0.1850 0.6019 0.071 Uiso 1 1 calc R . .
C79 C 0.04210(19) 0.2721(7) 0.6396(5) 0.069(3) Uani 1 1 d . . .
H79A H 0.0345 0.2885 0.6739 0.083 Uiso 1 1 calc R . .
C80 C 0.06133(17) 0.3102(6) 0.6286(5) 0.053(3) Uani 1 1 d . . .
H80A H 0.0660 0.3563 0.6538 0.064 Uiso 1 1 calc R . .
C81 C 0.07380(15) 0.2831(5) 0.5823(4) 0.039(2) Uani 1 1 d . . .
H81A H 0.0871 0.3079 0.5772 0.047 Uiso 1 1 calc R . .
C82 C 0.07169(16) 0.1019(6) 0.4361(4) 0.042(3) Uani 1 1 d . . .
C83 C 0.0787(2) 0.0162(7) 0.4334(5) 0.089(5) Uani 1 1 d . . .
H83A H 0.0906 -0.0011 0.4566 0.106 Uiso 1 1 calc R . .
C84 C 0.0680(3) -0.0439(8) 0.3959(5) 0.101(5) Uani 1 1 d . . .
H84A H 0.0726 -0.1017 0.3933 0.121 Uiso 1 1 calc R . .
C85 C 0.0501(2) -0.0158(10) 0.3623(5) 0.086(4) Uani 1 1 d . . .
H85A H 0.0422 -0.0562 0.3391 0.103 Uiso 1 1 calc R . .
C86 C 0.04411(19) 0.0672(9) 0.3628(6) 0.078(4) Uani 1 1 d . . .
H86A H 0.0324 0.0853 0.3387 0.094 Uiso 1 1 calc R . .
C87 C 0.05507(18) 0.1267(7) 0.3986(5) 0.065(3) Uani 1 1 d . . .
H87A H 0.0511 0.1855 0.3974 0.078 Uiso 1 1 calc R . .
C88 C 0.09424(15) 0.2681(6) 0.4460(4) 0.031(2) Uani 1 1 d . . .
C89 C 0.07972(16) 0.3312(6) 0.4232(4) 0.043(3) Uani 1 1 d . . .
H89A H 0.0654 0.3247 0.4304 0.052 Uiso 1 1 calc R . .
C90 C 0.0866(2) 0.4028(7) 0.3903(5) 0.057(3) Uani 1 1 d . . .
H90A H 0.0770 0.4435 0.3739 0.069 Uiso 1 1 calc R . .
C91 C 0.1081(2) 0.4124(6) 0.3823(4) 0.063(3) Uani 1 1 d . . .
H91A H 0.1129 0.4613 0.3613 0.075 Uiso 1 1 calc R . .
C92 C 0.12291(17) 0.3501(7) 0.4050(4) 0.052(3) Uani 1 1 d . . .
H92A H 0.1373 0.3576 0.3988 0.062 Uiso 1 1 calc R . .
C93 C 0.11577(17) 0.2783(6) 0.4366(4) 0.044(3) Uani 1 1 d . . .
H93A H 0.1253 0.2365 0.4516 0.053 Uiso 1 1 calc R . .
C94 C 0.07841(17) 0.4753(6) 0.2138(4) 0.042(3) Uani 1 1 d . . .
C95 C 0.05861(16) 0.4957(6) 0.2320(4) 0.040(3) Uani 1 1 d . . .
H95A H 0.0471 0.4627 0.2172 0.048 Uiso 1 1 calc R . .
C96 C 0.05520(18) 0.5639(7) 0.2719(5) 0.054(3) Uani 1 1 d . . .
H96A H 0.0416 0.5769 0.2846 0.065 Uiso 1 1 calc R . .
C97 C 0.07203(18) 0.6117(7) 0.2921(5) 0.053(3) Uani 1 1 d . . .
H97A H 0.0698 0.6589 0.3185 0.064 Uiso 1 1 calc R . .
C98 C 0.09260(16) 0.5925(6) 0.2748(5) 0.049(3) Uani 1 1 d . . .
H98A H 0.1041 0.6254 0.2894 0.059 Uiso 1 1 calc R . .
C99 C 0.09527(18) 0.5236(6) 0.2355(5) 0.053(3) Uani 1 1 d . . .
H99A H 0.1088 0.5093 0.2233 0.063 Uiso 1 1 calc R . .
C100 C 0.09069(16) 0.2918(6) 0.2040(4) 0.041(2) Uani 1 1 d . . .
C101 C 0.07747(16) 0.2185(6) 0.2053(5) 0.050(3) Uani 1 1 d . . .
H10A H 0.0650 0.2162 0.1815 0.060 Uiso 1 1 calc R . .
C102 C 0.0835(2) 0.1499(6) 0.2430(5) 0.064(3) Uani 1 1 d . . .
H10B H 0.0747 0.1011 0.2452 0.077 Uiso 1 1 calc R . .
C103 C 0.10205(19) 0.1508(7) 0.2774(5) 0.059(3) Uani 1 1 d . . .
H10C H 0.1058 0.1026 0.3018 0.071 Uiso 1 1 calc R . .
C104 C 0.11517(18) 0.2236(6) 0.2759(5) 0.056(3) Uani 1 1 d . . .
H10D H 0.1278 0.2251 0.2990 0.067 Uiso 1 1 calc R . .
C105 C 0.10909(18) 0.2930(7) 0.2396(5) 0.057(3) Uani 1 1 d . . .
H10E H 0.1177 0.3426 0.2389 0.068 Uiso 1 1 calc R . .
C106 C 0.10310(14) 0.4214(5) 0.1103(4) 0.036(2) Uani 1 1 d . . .
C107 C 0.12020(16) 0.3695(6) 0.0951(4) 0.046(3) Uani 1 1 d . . .
H10F H 0.1220 0.3141 0.1125 0.056 Uiso 1 1 calc R . .
C108 C 0.13465(15) 0.4013(6) 0.0536(4) 0.045(3) Uani 1 1 d . . .
H10G H 0.1465 0.3678 0.0445 0.054 Uiso 1 1 calc R . .
C109 C 0.13165(15) 0.4830(6) 0.0251(4) 0.047(3) Uani 1 1 d . . .
H10H H 0.1411 0.5035 -0.0037 0.057 Uiso 1 1 calc R . .
C110 C 0.11430(16) 0.5326(6) 0.0411(4) 0.048(3) Uani 1 1 d . . .
H11A H 0.1124 0.5879 0.0236 0.058 Uiso 1 1 calc R . .
C111 C 0.09992(16) 0.5023(6) 0.0817(5) 0.051(3) Uani 1 1 d . . .
H11B H 0.0880 0.5357 0.0903 0.061 Uiso 1 1 calc R . .
C112 C 0.03467(16) 0.2556(7) 0.0504(6) 0.056(3) Uani 1 1 d . . .
C113 C 0.02302(16) 0.2403(7) 0.1043(6) 0.071(4) Uani 1 1 d . . .
H11C H 0.0258 0.2733 0.1398 0.085 Uiso 1 1 calc R . .
C114 C 0.0078(2) 0.1767(9) 0.1038(8) 0.102(5) Uani 1 1 d . . .
H11D H -0.0005 0.1666 0.1380 0.122 Uiso 1 1 calc R . .
C115 C 0.0050(2) 0.1271(10) 0.0491(10) 0.118(7) Uani 1 1 d . . .
H11E H -0.0049 0.0821 0.0482 0.142 Uiso 1 1 calc R . .
C116 C 0.0161(2) 0.1422(10) -0.0016(8) 0.102(5) Uani 1 1 d . . .
H11F H 0.0135 0.1082 -0.0367 0.122 Uiso 1 1 calc R . .
C117 C 0.0313(2) 0.2072(9) -0.0027(7) 0.087(4) Uani 1 1 d . . .
H11G H 0.0390 0.2179 -0.0379 0.104 Uiso 1 1 calc R . .
C118 C 0.07603(13) 0.3084(6) 0.0076(4) 0.034(2) Uani 1 1 d . . .
C119 C 0.08472(15) 0.2252(6) 0.0216(5) 0.044(3) Uani 1 1 d . . .
H11H H 0.0783 0.1892 0.0502 0.053 Uiso 1 1 calc R . .
C120 C 0.10231(16) 0.1977(7) -0.0062(5) 0.052(3) Uani 1 1 d . . .
H12A H 0.1078 0.1427 0.0039 0.062 Uiso 1 1 calc R . .
C121 C 0.11257(17) 0.2482(7) -0.0492(5) 0.054(3) Uani 1 1 d . . .
H12B H 0.1249 0.2281 -0.0671 0.064 Uiso 1 1 calc R . .
C122 C 0.10407(17) 0.3300(7) -0.0650(5) 0.057(3) Uani 1 1 d . . .
H12C H 0.1103 0.3641 -0.0951 0.069 Uiso 1 1 calc R . .
C123 C 0.08625(16) 0.3599(6) -0.0355(4) 0.048(3) Uani 1 1 d . . .
H12D H 0.0810 0.4157 -0.0446 0.057 Uiso 1 1 calc R . .
C124 C 0.04222(17) 0.4364(7) 0.0129(5) 0.054(3) Uani 1 1 d . . .
C125 C 0.03733(17) 0.5105(7) 0.0449(6) 0.062(3) Uani 1 1 d . . .
H12E H 0.0415 0.5141 0.0864 0.075 Uiso 1 1 calc R . .

loop_
_atom_site_aniso_label
_atom_site_aniso_U_11
_atom_site_aniso_U_22
_atom_site_aniso_U_33
_atom_site_aniso_U_23
_atom_site_aniso_U_13
_atom_site_aniso_U_12
P1 0.0393(16) 0.0205(12) 0.0253(12) 0.0013(10) 0.0072(12) 0.0013(11)
Pd1 0.0431(5) 0.0411(4) 0.0330(4) 0.0053(4) 0.0112(4) 0.0035(4)
N1 0.044(6) 0.054(6) 0.038(5) 0.015(4) 0.016(4) 0.002(5)
C1 0.042(7) 0.036(6) 0.035(6) 0.001(5) 0.014(5) -0.007(5)
P2 0.0361(16) 0.0233(12) 0.0258(13) 0.0028(10) 0.0081(11) -0.0012(11)
N2 0.125(10) 0.049(6) 0.048(6) 0.008(5) -0.018(6) 0.021(6)
C2 0.032(7) 0.079(8) 0.023(5) -0.002(5) -0.010(5) 0.017(6)
Pd2 0.0418(8) 0.0902(10) 0.0344(7) 0.000 0.0111(6) 0.000
P3 0.0475(18) 0.0286(13) 0.0313(14) -0.0046(11) 0.0055(13) 0.0063(12)
N3 0.039(6) 0.057(6) 0.055(6) 0.011(5) 0.004(5) -0.010(5)
C3 0.034(7) 0.048(6) 0.051(7) 0.009(5) 0.016(6) 0.001(5)
P4 0.0418(18) 0.0288(13) 0.0308(13) 0.0015(11) 0.0103(12) -0.0015(12)
C4 0.052(7) 0.048(6) 0.030(5) 0.003(5) 0.015(5) 0.017(5)
N4 0.091(9) 0.080(7) 0.085(8) -0.039(6) -0.034(7) 0.017(6)
P5 0.0384(18) 0.0290(14) 0.0677(19) 0.0076(13) 0.0192(15) 0.0023(13)
C5 0.067(8) 0.042(6) 0.068(7) 0.010(6) 0.009(6) 0.003(6)
N5 0.071(11) 0.114(13) 0.091(12) 0.000 0.012(9) 0.000
P6 0.0344(18) 0.0433(16) 0.071(2) 0.0106(15) 0.0101(16) 0.0000(14)
C6 0.082(9) 0.037(6) 0.079(9) 0.006(6) -0.007(7) 0.020(6)
N131 0.096(13) 0.126(15) 0.28(2) 0.096(14) 0.109(15) 0.008(10)
N7 0.050(5) 0.020(4) 0.020(4) 0.004(3) 0.010(4) 0.001(3)
C7 0.047(8) 0.075(9) 0.065(8) 0.033(7) 0.014(6) 0.015(6)
N8 0.055(6) 0.025(4) 0.036(4) -0.003(4) 0.006(4) 0.011(4)
C8 0.045(7) 0.060(7) 0.062(7) 0.015(7) 0.009(6) 0.010(6)
N9 0.044(6) 0.035(5) 0.068(6) 0.008(4) 0.013(5) 0.005(4)
C9 0.039(7) 0.057(7) 0.045(6) 0.013(5) 0.004(5) 0.013(5)
C132 0.35(4) 0.121(17) 0.19(2) -0.078(16) -0.09(2) 0.069(19)
C11 0.064(9) 0.080(8) 0.054(7) -0.033(7) -0.002(7) 0.005(7)
C12 0.17(2) 0.083(13) 0.022(9) 0.000 -0.009(10) 0.000
C131 0.16(2) 0.12(2) 0.23(3) 0.13(2) 0.03(2) 0.002(19)
C18 0.076(10) 0.103(10) 0.089(10) 0.034(9) 0.023(8) 0.060(8)
C19 0.152(15) 0.138(13) 0.063(9) 0.039(9) 0.041(9) 0.098(12)
C20 0.073(10) 0.073(9) 0.141(14) 0.040(10) 0.063(11) 0.047(8)
C21 0.073(10) 0.056(8) 0.096(10) 0.004(8) 0.005(9) 0.013(7)
C22 0.039(6) 0.018(4) 0.023(5) 0.003(4) 0.007(5) 0.002(4)
C23 0.038(6) 0.028(5) 0.026(5) 0.001(4) 0.000(5) 0.007(5)
C24 0.052(7) 0.033(5) 0.025(5) 0.001(4) 0.003(5) -0.020(5)
C25 0.061(8) 0.020(5) 0.026(5) 0.002(4) 0.004(5) 0.006(5)
C26 0.053(7) 0.032(5) 0.026(5) 0.003(4) 0.005(5) 0.007(5)
C27 0.051(7) 0.019(5) 0.033(5) 0.004(4) 0.017(5) 0.001(5)
C28 0.025(6) 0.027(5) 0.025(5) -0.005(4) -0.009(4) -0.005(4)
C29 0.045(7) 0.034(5) 0.045(6) -0.004(5) -0.009(5) 0.006(5)
C30 0.063(8) 0.025(5) 0.053(7) -0.004(5) 0.005(6) 0.006(5)
C31 0.055(7) 0.025(5) 0.044(6) -0.003(5) 0.002(6) -0.005(5)
C32 0.044(7) 0.048(6) 0.037(6) -0.013(5) 0.000(5) -0.018(5)
C33 0.037(6) 0.031(5) 0.040(5) -0.007(4) 0.014(5) 0.000(5)
C34 0.024(6) 0.031(5) 0.033(5) 0.008(4) 0.005(4) 0.003(4)
C35 0.046(7) 0.028(5) 0.037(5) -0.004(4) 0.021(5) -0.001(5)
C36 0.058(8) 0.034(6) 0.034(6) 0.001(5) -0.002(5) 0.000(5)
C37 0.059(8) 0.044(6) 0.030(5) 0.003(5) 0.022(5) 0.010(6)
C38 0.042(7) 0.035(6) 0.046(6) 0.010(5) 0.016(5) 0.011(5)
C39 0.034(6) 0.024(5) 0.043(6) 0.005(4) 0.015(5) 0.000(4)
C40 0.021(6) 0.027(5) 0.038(5) -0.004(4) 0.009(5) -0.002(4)
C41 0.038(6) 0.034(5) 0.034(5) 0.000(4) 0.006(5) 0.001(5)
C42 0.036(7) 0.058(7) 0.049(7) 0.003(6) 0.013(5) 0.015(6)
C43 0.029(7) 0.037(6) 0.099(9) -0.018(7) 0.008(7) 0.004(5)
C44 0.038(7) 0.031(5) 0.047(6) 0.004(5) -0.009(5) 0.009(5)
C45 0.044(7) 0.027(5) 0.036(5) 0.006(4) 0.009(5) 0.008(5)
C46 0.035(6) 0.031(5) 0.030(5) 0.002(4) 0.004(5) 0.005(4)
C47 0.073(8) 0.034(6) 0.043(6) 0.000(5) 0.010(6) -0.006(6)
C48 0.082(9) 0.036(6) 0.067(8) -0.003(6) 0.008(7) -0.021(6)
C49 0.040(7) 0.039(6) 0.082(9) -0.011(6) 0.008(6) -0.007(5)
C50 0.058(8) 0.044(6) 0.051(7) -0.033(6) -0.008(6) 0.005(6)
C51 0.031(6) 0.035(5) 0.047(6) 0.002(5) -0.002(5) 0.000(5)
C52 0.031(6) 0.033(5) 0.026(5) 0.004(4) 0.010(4) -0.003(4)
C53 0.042(7) 0.027(5) 0.031(5) 0.007(4) 0.002(5) 0.007(5)
C54 0.027(6) 0.040(5) 0.029(5) 0.003(4) 0.007(5) 0.004(5)
C55 0.034(6) 0.052(6) 0.039(6) 0.015(5) 0.017(5) 0.000(5)
C56 0.043(7) 0.035(5) 0.040(6) 0.003(5) 0.008(5) 0.005(5)
C57 0.025(6) 0.034(5) 0.043(6) 0.007(4) 0.021(5) -0.001(4)
C58 0.041(6) 0.035(5) 0.031(5) 0.006(4) 0.016(5) 0.009(5)
C59 0.053(8) 0.042(6) 0.052(7) 0.003(5) 0.025(6) -0.004(6)
C60 0.058(9) 0.042(6) 0.086(9) 0.014(6) 0.015(7) 0.016(6)
C61 0.059(9) 0.075(9) 0.089(10) 0.052(8) 0.038(8) 0.023(8)
C62 0.091(11) 0.046(7) 0.054(7) 0.006(6) 0.031(7) 0.017(7)
C63 0.069(8) 0.043(6) 0.030(6) 0.010(5) 0.020(6) 0.004(6)
C64 0.025(6) 0.052(6) 0.029(5) -0.006(5) 0.001(4) 0.017(5)
C65 0.088(10) 0.064(7) 0.037(6) 0.002(6) -0.003(6) 0.020(7)
C66 0.051(8) 0.110(11) 0.046(7) -0.044(8) -0.024(6) 0.020(8)
C67 0.052(9) 0.081(10) 0.099(11) -0.059(9) -0.014(8) 0.004(8)
C68 0.073(10) 0.066(8) 0.078(9) -0.020(7) -0.021(8) -0.013(7)
C69 0.049(8) 0.043(6) 0.065(7) -0.020(6) 0.003(6) 0.000(6)
C70 0.031(6) 0.033(5) 0.032(5) -0.001(4) 0.015(5) 0.005(4)
C71 0.048(7) 0.043(6) 0.044(6) -0.007(5) 0.018(5) 0.002(5)
C72 0.043(7) 0.035(6) 0.069(8) 0.008(6) 0.004(6) 0.006(5)
C73 0.043(7) 0.032(6) 0.072(8) -0.006(6) -0.002(6) 0.012(5)
C74 0.044(7) 0.050(7) 0.076(8) -0.017(6) 0.019(6) -0.004(6)
C75 0.036(7) 0.051(6) 0.052(6) -0.018(5) 0.002(5) 0.001(5)
C76 0.044(7) 0.025(5) 0.035(5) 0.010(4) 0.008(5) 0.012(5)
C77 0.046(7) 0.033(5) 0.064(7) 0.003(5) 0.027(6) -0.009(5)
C78 0.059(8) 0.034(6) 0.086(8) -0.010(6) 0.036(7) -0.002(6)
C79 0.079(10) 0.052(7) 0.079(9) -0.008(7) 0.036(7) 0.004(7)
C80 0.061(8) 0.034(6) 0.066(7) -0.008(5) 0.020(6) -0.002(6)
C81 0.051(7) 0.025(5) 0.043(6) -0.007(4) 0.019(5) 0.008(5)
C82 0.041(7) 0.043(6) 0.042(6) -0.009(5) 0.002(5) 0.001(5)
C83 0.153(14) 0.048(7) 0.062(8) -0.020(6) -0.048(9) -0.007(8)
C84 0.163(16) 0.074(9) 0.063(9) -0.021(7) -0.042(10) -0.019(10)
C85 0.093(11) 0.110(12) 0.055(8) -0.052(8) -0.006(8) -0.031(9)
C86 0.050(9) 0.093(10) 0.091(10) -0.045(9) -0.004(7) 0.011(8)
C87 0.066(9) 0.072(8) 0.056(7) -0.027(6) -0.014(7) 0.015(7)
C88 0.022(6) 0.041(6) 0.029(5) -0.003(4) 0.015(5) -0.006(5)
C89 0.041(7) 0.053(6) 0.037(6) 0.010(5) 0.006(5) -0.002(6)
C90 0.072(9) 0.047(7) 0.055(7) 0.017(6) 0.018(7) -0.001(6)
C91 0.108(11) 0.039(6) 0.042(6) 0.010(5) 0.030(7) -0.006(7)
C92 0.046(7) 0.076(8) 0.034(6) -0.009(6) 0.015(5) 0.005(6)
C93 0.071(9) 0.036(6) 0.026(5) 0.005(5) 0.016(5) -0.001(5)
C94 0.038(7) 0.036(6) 0.054(6) 0.005(5) 0.020(6) 0.000(5)
C95 0.040(7) 0.034(5) 0.047(6) -0.005(5) 0.013(5) 0.001(5)
C96 0.047(8) 0.055(7) 0.062(7) 0.012(6) 0.019(6) -0.001(6)
C97 0.060(8) 0.053(7) 0.048(7) 0.008(5) 0.025(6) 0.014(6)
C98 0.039(7) 0.035(6) 0.074(8) -0.006(6) 0.014(6) -0.007(5)
C99 0.051(8) 0.036(6) 0.071(8) 0.011(6) 0.020(6) 0.005(6)
C100 0.044(7) 0.034(6) 0.045(6) -0.006(5) 0.010(5) -0.002(5)
C101 0.045(7) 0.046(6) 0.061(7) -0.003(6) 0.014(6) -0.008(6)
C102 0.083(10) 0.032(6) 0.078(9) 0.017(6) 0.010(8) -0.012(6)
C103 0.077(9) 0.044(7) 0.056(7) 0.015(6) 0.006(7) 0.016(7)
C104 0.073(9) 0.039(6) 0.055(7) 0.007(6) 0.007(6) 0.018(6)
C105 0.065(9) 0.047(7) 0.061(7) 0.002(6) 0.015(7) -0.008(6)
C106 0.025(6) 0.027(5) 0.058(6) -0.003(5) 0.016(5) -0.001(4)
C107 0.054(8) 0.028(5) 0.058(7) 0.012(5) 0.005(6) -0.007(5)
C108 0.033(7) 0.050(6) 0.053(6) 0.003(5) 0.012(5) 0.021(5)
C109 0.035(7) 0.062(7) 0.046(6) 0.004(6) 0.024(5) 0.004(6)
C110 0.052(8) 0.034(6) 0.059(7) 0.006(5) 0.016(6) 0.002(5)
C111 0.044(7) 0.039(6) 0.071(8) 0.009(6) 0.023(6) -0.001(5)
C112 0.020(7) 0.048(7) 0.102(10) 0.025(7) 0.015(7) 0.008(5)
C113 0.024(7) 0.053(7) 0.137(12) 0.015(8) 0.025(7) 0.006(6)
C114 0.047(10) 0.077(10) 0.184(17) -0.002(11) 0.050(10) -0.013(8)
C115 0.031(9) 0.092(12) 0.23(2) 0.014(14) -0.007(12) -0.015(9)
C116 0.059(11) 0.120(13) 0.127(14) 0.003(11) -0.017(10) -0.048(10)
C117 0.079(11) 0.087(10) 0.092(11) 0.018(9) -0.023(9) -0.015(9)
C118 0.019(6) 0.031(5) 0.052(6) 0.001(5) 0.010(5) 0.002(4)
C119 0.028(6) 0.039(6) 0.067(7) 0.000(5) 0.015(6) -0.004(5)
C120 0.031(7) 0.047(6) 0.077(8) -0.005(6) 0.003(6) -0.006(6)
C121 0.046(8) 0.057(7) 0.058(7) -0.012(6) 0.000(6) -0.001(6)
C122 0.045(8) 0.065(8) 0.064(8) 0.011(6) 0.015(6) -0.007(6)
C123 0.045(7) 0.047(6) 0.051(7) 0.014(6) -0.004(6) 0.009(6)
C124 0.051(8) 0.046(7) 0.068(8) 0.015(6) 0.015(6) 0.012(6)
C125 0.057(8) 0.037(6) 0.093(9) 0.019(7) -0.003(7) 0.007(6)

loop_
_atom_type_symbol
_atom_type_description
_atom_type_scat_dispersion_real
_atom_type_scat_dispersion_imag
_atom_type_scat_source
C C 0.0033 0.0016 'International Tables Vol C Tables 4.2.6.8 and 6.1.1.4'
H H 0.0000 0.0000 'International Tables Vol C Tables 4.2.6.8 and 6.1.1.4'
N N 0.0061 0.0033 'International Tables Vol C Tables 4.2.6.8 and 6.1.1.4'
P P 0.1023 0.0942 'International Tables Vol C Tables 4.2.6.8 and 6.1.1.4'
Pd Pd -0.9988 1.0072 'International Tables Vol C Tables 4.2.6.8 and 6.1.1.4'

loop_
_geom_angle_atom_site_label_1
_geom_angle_atom_site_label_2
_geom_angle_atom_site_label_3
_geom_angle
_geom_angle_site_symmetry_1
_geom_angle_site_symmetry_3
_geom_angle_publ_flag
N7 P1 C28 111.7(4) . . ?
N7 P1 C22 107.6(4) . . ?
C28 P1 C22 110.1(4) . . ?
N7 P1 C34 115.9(4) . . ?
C28 P1 C34 105.3(4) . . ?
C22 P1 C34 106.0(4) . . ?
C1 Pd1 C3 176.4(4) . . ?
C1 Pd1 C4 89.4(4) . . ?
C3 Pd1 C4 91.1(4) . . ?
C1 Pd1 C2 90.7(4) . . ?
C3 Pd1 C2 88.7(4) . . ?
C4 Pd1 C2 177.8(4) . . ?
N1 C1 Pd1 174.6(9) . . ?
N7 P2 C52 115.1(4) . . ?
N7 P2 C46 108.5(4) . . ?
C52 P2 C46 109.4(4) . . ?
N7 P2 C40 108.6(4) . . ?
C52 P2 C40 107.6(4) . . ?
C46 P2 C40 107.4(4) . . ?
N2 C2 Pd1 172.4(10) . . ?
C11 Pd2 C11 177.6(7) . 2 ?
C11 Pd2 C13 88.8(3) . . ?
C11 Pd2 C13 88.8(3) 2 . ?
C11 Pd2 C12 91.2(3) . . ?
C11 Pd2 C12 91.2(3) 2 . ?
C13 Pd2 C12 180.000(4) . . ?
N8 P3 C58 113.6(4) . . ?
N8 P3 C64 112.2(4) . . ?
C58 P3 C64 107.4(4) . . ?
N8 P3 C70 107.1(4) . . ?
C58 P3 C70 107.3(4) . . ?
C64 P3 C70 109.0(4) . . ?
N3 C3 Pd1 177.9(9) . . ?
N8 P4 C76 113.9(4) . . ?
N8 P4 C82 111.4(4) . . ?
C76 P4 C82 107.4(4) . . ?
N8 P4 C88 108.6(4) . . ?
C76 P4 C88 107.0(4) . . ?
C82 P4 C88 108.4(4) . . ?
C9 C4 C5 112.6(9) . . ?
C9 C4 Pd1 124.9(7) . . ?
C5 C4 Pd1 121.4(7) . . ?
N9 P5 C106 113.3(4) . . ?
N9 P5 C100 112.2(4) . . ?
C106 P5 C100 109.5(4) . . ?
N9 P5 C94 109.8(5) . . ?
C106 P5 C94 105.5(4) . . ?
C100 P5 C94 106.1(4) . . ?
C6 C5 C4 122.3(10) . . ?
N9 P6 C118 114.8(4) . . ?
N9 P6 C124 111.2(5) . . ?
C118 P6 C124 108.1(5) . . ?
N9 P6 C112 108.9(5) . . ?
C118 P6 C112 106.7(5) . . ?
C124 P6 C112 106.8(5) . . ?
C5 C6 C7 120.7(10) . . ?
P2 N7 P1 137.3(5) . . ?
C6 C7 C8 119.0(10) . . ?
P3 N8 P4 134.7(5) . . ?
C9 C8 C7 118.1(10) . . ?
P6 N9 P5 134.2(5) . . ?
C8 C9 C4 127.2(10) . . ?
N4 C11 Pd2 178.6(11) . . ?
N5 C12 Pd2 180.000(4) . . ?
C14 C13 C14 93.2(14) 2 . ?
C14 C13 Pd2 133.4(7) 2 . ?
C14 C13 Pd2 133.4(7) . . ?
C13 C14 C15 135.2(12) . . ?
C13 C14 C14 43.4(7) . 2 ?
C15 C14 C14 91.8(7) . 2 ?
C14 C15 C16 133.2(13) . . ?
C15 C16 C15 89.9(16) . 2 ?
C132 C131 N131 177(3) . . ?
C124 C18 C19 121.4(13) . . ?
C18 C19 C20 116.4(13) . . ?
C21 C20 C19 122.1(13) . . ?
C20 C21 C125 118.3(13) . . ?
C23 C22 C27 118.7(7) . . ?
C23 C22 P1 120.6(7) . . ?
C27 C22 P1 120.7(7) . . ?
C22 C23 C24 121.7(8) . . ?
C25 C24 C23 118.6(9) . . ?
C26 C25 C24 119.9(8) . . ?
C27 C26 C25 121.1(9) . . ?
C26 C27 C22 120.1(9) . . ?
C33 C28 C29 117.5(7) . . ?
C33 C28 P1 121.9(6) . . ?
C29 C28 P1 120.5(6) . . ?
C30 C29 C28 120.0(8) . . ?
C31 C30 C29 121.1(9) . . ?
C30 C31 C32 120.3(9) . . ?
C31 C32 C33 119.7(9) . . ?
C28 C33 C32 121.3(8) . . ?
C35 C34 C39 118.9(8) . . ?
C35 C34 P1 122.4(7) . . ?
C39 C34 P1 118.3(6) . . ?
C34 C35 C36 120.8(8) . . ?
C37 C36 C35 119.2(9) . . ?
C38 C37 C36 120.2(9) . . ?
C39 C38 C37 120.2(9) . . ?
C38 C39 C34 120.6(8) . . ?
C45 C40 C41 120.3(8) . . ?
C45 C40 P2 120.7(7) . . ?
C41 C40 P2 119.0(7) . . ?
C42 C41 C40 120.2(8) . . ?
C41 C42 C43 119.3(9) . . ?
C42 C43 C44 121.0(9) . . ?
C45 C44 C43 120.6(9) . . ?
C44 C45 C40 118.5(8) . . ?
C47 C46 C51 118.4(8) . . ?
C47 C46 P2 120.5(7) . . ?
C51 C46 P2 121.1(7) . . ?
C46 C47 C48 120.8(9) . . ?
C49 C48 C47 120.0(10) . . ?
C48 C49 C50 120.0(10) . . ?
C49 C50 C51 120.2(9) . . ?
C50 C51 C46 120.5(9) . . ?
C53 C52 C57 117.7(8) . . ?
C53 C52 P2 122.7(7) . . ?
C57 C52 P2 119.0(6) . . ?
C54 C53 C52 122.7(8) . . ?
C53 C54 C55 117.5(8) . . ?
C56 C55 C54 121.0(8) . . ?
C57 C56 C55 120.5(9) . . ?
C56 C57 C52 120.6(8) . . ?
C63 C58 C59 118.4(9) . . ?
C63 C58 P3 124.8(8) . . ?
C59 C58 P3 116.3(7) . . ?
C60 C59 C58 120.1(9) . . ?
C59 C60 C61 120.2(11) . . ?
C62 C61 C60 120.9(11) . . ?
C61 C62 C63 120.7(10) . . ?
C62 C63 C58 119.7(10) . . ?
C65 C64 C69 117.1(9) . . ?
C65 C64 P3 123.4(8) . . ?
C69 C64 P3 119.4(7) . . ?
C66 C65 C64 122.3(11) . . ?
C67 C66 C65 118.4(11) . . ?
C66 C67 C68 122.6(11) . . ?
C69 C68 C67 118.8(12) . . ?
C68 C69 C64 120.8(10) . . ?
C75 C70 C71 118.8(8) . . ?
C75 C70 P3 119.6(7) . . ?
C71 C70 P3 121.4(7) . . ?
C72 C71 C70 121.1(9) . . ?
C73 C72 C71 121.0(9) . . ?
C72 C73 C74 119.4(9) . . ?
C75 C74 C73 120.1(10) . . ?
C70 C75 C74 119.5(10) . . ?
C77 C76 C81 118.9(8) . . ?
C77 C76 P4 125.7(7) . . ?
C81 C76 P4 114.5(7) . . ?
C76 C77 C78 121.3(10) . . ?
C77 C78 C79 118.9(10) . . ?
C80 C79 C78 119.2(10) . . ?
C81 C80 C79 122.3(10) . . ?
C80 C81 C76 118.9(9) . . ?
C87 C82 C83 118.7(10) . . ?
C87 C82 P4 123.3(8) . . ?
C83 C82 P4 118.0(8) . . ?
C82 C83 C84 119.8(12) . . ?
C85 C84 C83 118.5(13) . . ?
C86 C85 C84 121.2(12) . . ?
C85 C86 C87 120.0(12) . . ?
C82 C87 C86 121.5(11) . . ?
C93 C88 C89 120.1(8) . . ?
C93 C88 P4 119.6(7) . . ?
C89 C88 P4 120.4(7) . . ?
C90 C89 C88 120.6(10) . . ?
C89 C90 C91 118.3(10) . . ?
C90 C91 C92 122.0(10) . . ?
C93 C92 C91 119.0(10) . . ?
C92 C93 C88 120.0(10) . . ?
C95 C94 C99 119.5(9) . . ?
C95 C94 P5 119.5(8) . . ?
C99 C94 P5 121.0(8) . . ?
C94 C95 C96 121.2(10) . . ?
C97 C96 C95 118.5(10) . . ?
C96 C97 C98 121.9(10) . . ?
C99 C98 C97 117.6(10) . . ?
C94 C99 C98 121.3(10) . . ?
C105 C100 C101 119.6(9) . . ?
C105 C100 P5 121.9(8) . . ?
C101 C100 P5 118.3(8) . . ?
C102 C101 C100 117.8(10) . . ?
C103 C102 C101 122.3(10) . . ?
C102 C103 C104 119.7(10) . . ?
C105 C104 C103 118.5(10) . . ?
C104 C105 C100 122.0(10) . . ?
C111 C106 C107 120.2(9) . . ?
C111 C106 P5 115.0(7) . . ?
C107 C106 P5 124.3(7) . . ?
C106 C107 C108 119.2(8) . . ?
C107 C108 C109 120.8(9) . . ?
C110 C109 C108 118.3(9) . . ?
C111 C110 C109 121.6(9) . . ?
C110 C111 C106 119.8(9) . . ?
C117 C112 C113 121.8(11) . . ?
C117 C112 P6 120.0(10) . . ?
C113 C112 P6 118.2(10) . . ?
C114 C113 C112 119.5(13) . . ?
C113 C114 C115 117.1(15) . . ?
C116 C115 C114 122.8(15) . . ?
C115 C116 C117 121.2(16) . . ?
C112 C117 C116 117.5(14) . . ?
C123 C118 C119 117.8(9) . . ?
C123 C118 P6 124.3(7) . . ?
C119 C118 P6 117.6(7) . . ?
C120 C119 C118 120.3(9) . . ?
C119 C120 C121 122.5(10) . . ?
C120 C121 C122 118.5(10) . . ?
C123 C122 C121 119.5(10) . . ?
C122 C123 C118 121.4(9) . . ?
C18 C124 C125 119.0(11) . . ?
C18 C124 P6 120.7(9) . . ?
C125 C124 P6 120.2(9) . . ?
C21 C125 C124 122.8(12) . . ?

loop_
_geom_bond_atom_site_label_1
_geom_bond_atom_site_label_2
_geom_bond_distance
_geom_bond_site_symmetry_2
_geom_bond_publ_flag
P1 N7 1.601(7) . ?
P1 C28 1.775(8) . ?
P1 C22 1.786(8) . ?
P1 C34 1.790(9) . ?
Pd1 C1 1.994(10) . ?
Pd1 C3 2.023(11) . ?
Pd1 C4 2.042(9) . ?
Pd1 C2 2.045(11) . ?
N1 C1 1.130(10) . ?
P2 N7 1.565(6) . ?
P2 C52 1.763(8) . ?
P2 C46 1.794(9) . ?
P2 C40 1.811(8) . ?
N2 C2 1.127(11) . ?
Pd2 C11 1.999(12) . ?
Pd2 C11 1.999(12) 2 ?
Pd2 C13 2.048(14) . ?
Pd2 C12 2.09(2) . ?
P3 N8 1.569(7) . ?
P3 C58 1.757(9) . ?
P3 C64 1.778(9) . ?
P3 C70 1.790(8) . ?
N3 C3 1.146(11) . ?
P4 N8 1.593(7) . ?
P4 C76 1.782(9) . ?
P4 C82 1.792(9) . ?
P4 C88 1.794(9) . ?
C4 C9 1.411(11) . ?
C4 C5 1.421(12) . ?
N4 C11 1.130(12) . ?
P5 N9 1.600(8) . ?
P5 C106 1.799(9) . ?
P5 C100 1.816(10) . ?
P5 C94 1.826(10) . ?
C5 C6 1.407(12) . ?
N5 C12 1.215(19) . ?
P6 N9 1.572(8) . ?
P6 C118 1.786(9) . ?
P6 C124 1.790(10) . ?
P6 C112 1.841(11) . ?
C6 C7 1.386(13) . ?
N131 C131 1.37(3) . ?
C7 C8 1.407(14) . ?
C8 C9 1.357(12) . ?
C132 C131 1.27(3) . ?
C13 C14 1.390(12) 2 ?
C13 C14 1.390(12) . ?
C14 C15 1.470(13) . ?
C14 C14 2.02(3) 2 ?
C15 C16 1.496(15) . ?
C16 C15 1.496(15) 2 ?
C18 C124 1.344(14) . ?
C18 C19 1.372(14) . ?
C19 C20 1.431(17) . ?
C20 C21 1.323(16) . ?
C21 C125 1.344(14) . ?
C22 C23 1.386(11) . ?
C22 C27 1.414(11) . ?
C23 C24 1.396(11) . ?
C24 C25 1.399(12) . ?
C25 C26 1.396(12) . ?
C26 C27 1.363(11) . ?
C28 C33 1.377(11) . ?
C28 C29 1.431(11) . ?
C29 C30 1.384(11) . ?
C30 C31 1.364(12) . ?
C31 C32 1.371(12) . ?
C32 C33 1.410(11) . ?
C34 C35 1.383(11) . ?
C34 C39 1.401(10) . ?
C35 C36 1.399(12) . ?
C36 C37 1.391(11) . ?
C37 C38 1.385(12) . ?
C38 C39 1.374(11) . ?
C40 C45 1.388(11) . ?
C40 C41 1.411(11) . ?
C41 C42 1.363(11) . ?
C42 C43 1.373(13) . ?
C43 C44 1.386(12) . ?
C44 C45 1.377(11) . ?
C46 C47 1.366(11) . ?
C46 C51 1.391(11) . ?
C47 C48 1.383(12) . ?
C48 C49 1.356(13) . ?
C49 C50 1.372(13) . ?
C50 C51 1.364(11) . ?
C52 C53 1.397(11) . ?
C52 C57 1.427(11) . ?
C53 C54 1.383(11) . ?
C54 C55 1.412(11) . ?
C55 C56 1.393(11) . ?
C56 C57 1.359(11) . ?
C58 C63 1.422(11) . ?
C58 C59 1.421(12) . ?
C59 C60 1.376(13) . ?
C60 C61 1.400(14) . ?
C61 C62 1.354(15) . ?
C62 C63 1.397(14) . ?
C64 C65 1.395(12) . ?
C64 C69 1.406(12) . ?
C65 C66 1.369(13) . ?
C66 C67 1.354(16) . ?
C67 C68 1.378(15) . ?
C68 C69 1.375(13) . ?
C70 C75 1.396(11) . ?
C70 C71 1.395(11) . ?
C71 C72 1.372(12) . ?
C72 C73 1.362(13) . ?
C73 C74 1.406(13) . ?
C74 C75 1.401(12) . ?
C76 C77 1.380(12) . ?
C76 C81 1.445(11) . ?
C77 C78 1.380(12) . ?
C78 C79 1.429(13) . ?
C79 C80 1.372(13) . ?
C80 C81 1.357(12) . ?
C82 C87 1.360(13) . ?
C82 C83 1.380(13) . ?
C83 C84 1.387(14) . ?
C84 C85 1.393(17) . ?
C85 C86 1.319(16) . ?
C86 C87 1.368(14) . ?
C88 C93 1.389(12) . ?
C88 C89 1.408(12) . ?
C89 C90 1.380(12) . ?
C90 C91 1.378(14) . ?
C91 C92 1.412(13) . ?
C92 C93 1.372(12) . ?
C94 C95 1.357(12) . ?
C94 C99 1.365(13) . ?
C95 C96 1.372(12) . ?
C96 C97 1.351(13) . ?
C97 C98 1.393(13) . ?
C98 C99 1.363(12) . ?
C100 C105 1.374(13) . ?
C100 C101 1.395(12) . ?
C101 C102 1.373(13) . ?
C102 C103 1.368(14) . ?
C103 C104 1.385(13) . ?
C104 C105 1.366(12) . ?
C106 C111 1.392(12) . ?
C106 C107 1.385(12) . ?
C107 C108 1.386(12) . ?
C108 C109 1.400(12) . ?
C109 C110 1.382(12) . ?
C110 C111 1.363(12) . ?
C112 C117 1.376(15) . ?
C112 C113 1.416(14) . ?
C113 C114 1.366(15) . ?
C114 C115 1.41(2) . ?
C115 C116 1.337(19) . ?
C116 C117 1.378(16) . ?
C118 C123 1.391(12) . ?
C118 C119 1.411(11) . ?
C119 C120 1.344(12) . ?
C120 C121 1.382(13) . ?
C121 C122 1.395(13) . ?
C122 C123 1.387(13) . ?
C124 C125 1.366(13) . ?

loop_
_geom_torsion_atom_site_label_1
_geom_torsion_atom_site_label_2
_geom_torsion_atom_site_label_3
_geom_torsion_atom_site_label_4
_geom_torsion
_geom_torsion_site_symmetry_1
_geom_torsion_site_symmetry_2
_geom_torsion_site_symmetry_3
_geom_torsion_site_symmetry_4
_geom_torsion_publ_flag
C3 Pd1 C1 N1 -39(13) . . . . ?
C4 Pd1 C1 N1 -137(9) . . . . ?
C2 Pd1 C1 N1 41(9) . . . . ?
C1 Pd1 C2 N2 35(7) . . . . ?
C3 Pd1 C2 N2 -148(7) . . . . ?
C4 Pd1 C2 N2 128(11) . . . . ?
C1 Pd1 C3 N3 150(25) . . . . ?
C4 Pd1 C3 N3 -112(28) . . . . ?
C2 Pd1 C3 N3 70(28) . . . . ?
C1 Pd1 C4 C9 35.0(9) . . . . ?
C3 Pd1 C4 C9 -141.4(9) . . . . ?
C2 Pd1 C4 C9 -57(11) . . . . ?
C1 Pd1 C4 C5 -157.2(8) . . . . ?
C3 Pd1 C4 C5 26.4(9) . . . . ?
C2 Pd1 C4 C5 110(10) . . . . ?
C9 C4 C5 C6 2.0(15) . . . . ?
Pd1 C4 C5 C6 -167.2(8) . . . . ?
C4 C5 C6 C7 -0.3(17) . . . . ?
C52 P2 N7 P1 -9.4(7) . . . . ?
C46 P2 N7 P1 113.4(6) . . . . ?
C40 P2 N7 P1 -130.1(6) . . . . ?
C28 P1 N7 P2 97.3(6) . . . . ?
C22 P1 N7 P2 -141.8(6) . . . . ?
C34 P1 N7 P2 -23.4(7) . . . . ?
C5 C6 C7 C8 -1.9(17) . . . . ?
C58 P3 N8 P4 27.1(8) . . . . ?
C64 P3 N8 P4 -95.0(7) . . . . ?
C70 P3 N8 P4 145.4(6) . . . . ?
C76 P4 N8 P3 15.1(8) . . . . ?
C82 P4 N8 P3 -106.5(7) . . . . ?
C88 P4 N8 P3 134.2(6) . . . . ?
C6 C7 C8 C9 2.2(15) . . . . ?
C118 P6 N9 P5 15.6(8) . . . . ?
C124 P6 N9 P5 -107.5(7) . . . . ?
C112 P6 N9 P5 135.1(6) . . . . ?
C106 P5 N9 P6 23.1(8) . . . . ?
C100 P5 N9 P6 -101.5(7) . . . . ?
C94 P5 N9 P6 140.8(6) . . . . ?
C7 C8 C9 C4 -0.3(16) . . . . ?
C5 C4 C9 C8 -1.7(15) . . . . ?
Pd1 C4 C9 C8 167.0(8) . . . . ?
C11 Pd2 C11 N4 -99(51) 2 . . . ?
C13 Pd2 C11 N4 -99(51) . . . . ?
C12 Pd2 C11 N4 81(51) . . . . ?
C11 Pd2 C12 N5 -137(100) . . . . ?
C11 Pd2 C12 N5 43(100) 2 . . . ?
C13 Pd2 C12 N5 0(100) . . . . ?
C11 Pd2 C13 C14 61.9(8) . . . 2 ?
C11 Pd2 C13 C14 -118.1(8) 2 . . 2 ?
C12 Pd2 C13 C14 105(63) . . . 2 ?
C11 Pd2 C13 C14 -118.1(8) . . . . ?
C11 Pd2 C13 C14 61.9(8) 2 . . . ?
C12 Pd2 C13 C14 -75(63) . . . . ?
C14 C13 C14 C15 -0.9(11) 2 . . . ?
Pd2 C13 C14 C15 179.1(11) . . . . ?
Pd2 C13 C14 C14 179.993(5) . . . 2 ?
C13 C14 C15 C16 2(2) . . . . ?
C14 C14 C15 C16 1.4(18) 2 . . . ?
C14 C15 C16 C15 -0.8(10) . . . 2 ?
C124 C18 C19 C20 -2(2) . . . . ?
C18 C19 C20 C21 2(2) . . . . ?
C19 C20 C21 C125 1(2) . . . . ?
N7 P1 C22 C23 -22.3(8) . . . . ?
C28 P1 C22 C23 99.6(7) . . . . ?
C34 P1 C22 C23 -146.9(7) . . . . ?
N7 P1 C22 C27 156.8(6) . . . . ?
C28 P1 C22 C27 -81.3(7) . . . . ?
C34 P1 C22 C27 32.2(7) . . . . ?
C27 C22 C23 C24 -1.5(12) . . . . ?
P1 C22 C23 C24 177.7(6) . . . . ?
C22 C23 C24 C25 1.1(12) . . . . ?
C23 C24 C25 C26 0.1(12) . . . . ?
C24 C25 C26 C27 -1.0(12) . . . . ?
C25 C26 C27 C22 0.6(12) . . . . ?
C23 C22 C27 C26 0.6(12) . . . . ?
P1 C22 C27 C26 -178.5(6) . . . . ?
N7 P1 C28 C33 175.2(7) . . . . ?
C22 P1 C28 C33 55.7(8) . . . . ?
C34 P1 C28 C33 -58.2(8) . . . . ?
N7 P1 C28 C29 -4.9(8) . . . . ?
C22 P1 C28 C29 -124.3(7) . . . . ?
C34 P1 C28 C29 121.8(7) . . . . ?
C33 C28 C29 C30 2.3(13) . . . . ?
P1 C28 C29 C30 -177.7(7) . . . . ?
C28 C29 C30 C31 -0.3(14) . . . . ?
C29 C30 C31 C32 -0.7(15) . . . . ?
C30 C31 C32 C33 -0.4(14) . . . . ?
C29 C28 C33 C32 -3.4(13) . . . . ?
P1 C28 C33 C32 176.5(6) . . . . ?
C31 C32 C33 C28 2.5(13) . . . . ?
N7 P1 C34 C35 101.1(7) . . . . ?
C28 P1 C34 C35 -22.9(8) . . . . ?
C22 P1 C34 C35 -139.6(7) . . . . ?
N7 P1 C34 C39 -71.4(7) . . . . ?
C28 P1 C34 C39 164.6(6) . . . . ?
C22 P1 C34 C39 47.9(7) . . . . ?
C39 C34 C35 C36 -3.5(13) . . . . ?
P1 C34 C35 C36 -176.0(7) . . . . ?
C34 C35 C36 C37 1.5(13) . . . . ?
C35 C36 C37 C38 0.2(13) . . . . ?
C36 C37 C38 C39 0.3(14) . . . . ?
C37 C38 C39 C34 -2.5(13) . . . . ?
C35 C34 C39 C38 4.1(13) . . . . ?
P1 C34 C39 C38 176.9(7) . . . . ?
N7 P2 C40 C45 163.2(7) . . . . ?
C52 P2 C40 C45 38.0(8) . . . . ?
C46 P2 C40 C45 -79.7(7) . . . . ?
N7 P2 C40 C41 -14.1(8) . . . . ?
C52 P2 C40 C41 -139.3(7) . . . . ?
C46 P2 C40 C41 103.1(7) . . . . ?
C45 C40 C41 C42 1.7(13) . . . . ?
P2 C40 C41 C42 178.9(7) . . . . ?
C40 C41 C42 C43 -3.7(14) . . . . ?
C41 C42 C43 C44 4.9(15) . . . . ?
C42 C43 C44 C45 -3.9(14) . . . . ?
C43 C44 C45 C40 1.7(13) . . . . ?
C41 C40 C45 C44 -0.7(12) . . . . ?
P2 C40 C45 C44 -177.8(6) . . . . ?
N7 P2 C46 C47 3.0(9) . . . . ?
C52 P2 C46 C47 129.3(8) . . . . ?
C40 P2 C46 C47 -114.2(8) . . . . ?
N7 P2 C46 C51 -174.9(7) . . . . ?
C52 P2 C46 C51 -48.6(8) . . . . ?
C40 P2 C46 C51 67.9(8) . . . . ?
C51 C46 C47 C48 -3.9(15) . . . . ?
P2 C46 C47 C48 178.2(8) . . . . ?
C46 C47 C48 C49 2.7(17) . . . . ?
C47 C48 C49 C50 -0.2(17) . . . . ?
C48 C49 C50 C51 -1.0(16) . . . . ?
C49 C50 C51 C46 -0.3(15) . . . . ?
C47 C46 C51 C50 2.7(14) . . . . ?
P2 C46 C51 C50 -179.4(7) . . . . ?
N7 P2 C52 C53 92.8(8) . . . . ?
C46 P2 C52 C53 -29.6(8) . . . . ?
C40 P2 C52 C53 -146.0(7) . . . . ?
N7 P2 C52 C57 -77.7(8) . . . . ?
C46 P2 C52 C57 159.9(7) . . . . ?
C40 P2 C52 C57 43.5(8) . . . . ?
C57 C52 C53 C54 -1.4(12) . . . . ?
P2 C52 C53 C54 -172.0(6) . . . . ?
C52 C53 C54 C55 0.3(12) . . . . ?
C53 C54 C55 C56 -0.1(13) . . . . ?
C54 C55 C56 C57 1.1(14) . . . . ?
C55 C56 C57 C52 -2.2(13) . . . . ?
C53 C52 C57 C56 2.4(12) . . . . ?
P2 C52 C57 C56 173.3(7) . . . . ?
N8 P3 C58 C63 -108.6(8) . . . . ?
C64 P3 C58 C63 16.1(9) . . . . ?
C70 P3 C58 C63 133.2(8) . . . . ?
N8 P3 C58 C59 62.6(8) . . . . ?
C64 P3 C58 C59 -172.6(7) . . . . ?
C70 P3 C58 C59 -55.6(8) . . . . ?
C63 C58 C59 C60 0.7(13) . . . . ?
P3 C58 C59 C60 -171.1(7) . . . . ?
C58 C59 C60 C61 -0.8(15) . . . . ?
C59 C60 C61 C62 0.6(16) . . . . ?
C60 C61 C62 C63 -0.4(16) . . . . ?
C61 C62 C63 C58 0.3(15) . . . . ?
C59 C58 C63 C62 -0.5(13) . . . . ?
P3 C58 C63 C62 170.6(7) . . . . ?
N8 P3 C64 C65 175.3(8) . . . . ?
C58 P3 C64 C65 49.8(9) . . . . ?
C70 P3 C64 C65 -66.2(9) . . . . ?
N8 P3 C64 C69 -5.7(9) . . . . ?
C58 P3 C64 C69 -131.2(8) . . . . ?
C70 P3 C64 C69 112.9(8) . . . . ?
C69 C64 C65 C66 2.2(15) . . . . ?
P3 C64 C65 C66 -178.7(8) . . . . ?
C64 C65 C66 C67 -0.7(17) . . . . ?
C65 C66 C67 C68 -1.5(19) . . . . ?
C66 C67 C68 C69 2.1(19) . . . . ?
C67 C68 C69 C64 -0.4(17) . . . . ?
C65 C64 C69 C68 -1.7(15) . . . . ?
P3 C64 C69 C68 179.2(8) . . . . ?
N8 P3 C70 C75 22.7(8) . . . . ?
C58 P3 C70 C75 145.0(7) . . . . ?
C64 P3 C70 C75 -99.0(8) . . . . ?
N8 P3 C70 C71 -162.0(7) . . . . ?
C58 P3 C70 C71 -39.7(9) . . . . ?
C64 P3 C70 C71 76.4(8) . . . . ?
C75 C70 C71 C72 -2.1(14) . . . . ?
P3 C70 C71 C72 -177.5(7) . . . . ?
C70 C71 C72 C73 0.0(15) . . . . ?
C71 C72 C73 C74 0.8(15) . . . . ?
C72 C73 C74 C75 0.5(15) . . . . ?
C71 C70 C75 C74 3.4(13) . . . . ?
P3 C70 C75 C74 178.9(7) . . . . ?
C73 C74 C75 C70 -2.6(14) . . . . ?
N8 P4 C76 C77 -106.1(8) . . . . ?
C82 P4 C76 C77 17.7(9) . . . . ?
C88 P4 C76 C77 133.9(8) . . . . ?
N8 P4 C76 C81 63.1(7) . . . . ?
C82 P4 C76 C81 -173.1(6) . . . . ?
C88 P4 C76 C81 -56.9(7) . . . . ?
C81 C76 C77 C78 3.6(13) . . . . ?
P4 C76 C77 C78 172.4(7) . . . . ?
C76 C77 C78 C79 -5.9(15) . . . . ?
C77 C78 C79 C80 6.9(15) . . . . ?
C78 C79 C80 C81 -5.8(16) . . . . ?
C79 C80 C81 C76 3.4(14) . . . . ?
C77 C76 C81 C80 -2.2(12) . . . . ?
P4 C76 C81 C80 -172.2(7) . . . . ?
N8 P4 C82 C87 -175.1(9) . . . . ?
C76 P4 C82 C87 59.6(10) . . . . ?
C88 P4 C82 C87 -55.6(10) . . . . ?
N8 P4 C82 C83 4.5(11) . . . . ?
C76 P4 C82 C83 -120.8(9) . . . . ?
C88 P4 C82 C83 124.0(9) . . . . ?
C87 C82 C83 C84 -4.1(18) . . . . ?
P4 C82 C83 C84 176.3(10) . . . . ?
C82 C83 C84 C85 -1(2) . . . . ?
C83 C84 C85 C86 4(2) . . . . ?
C84 C85 C86 C87 -3(2) . . . . ?
C83 C82 C87 C86 5.8(17) . . . . ?
P4 C82 C87 C86 -174.6(9) . . . . ?
C85 C86 C87 C82 -2.5(19) . . . . ?
N8 P4 C88 C93 12.2(8) . . . . ?
C76 P4 C88 C93 135.5(7) . . . . ?
C82 P4 C88 C93 -109.0(8) . . . . ?
N8 P4 C88 C89 -166.4(7) . . . . ?
C76 P4 C88 C89 -43.1(8) . . . . ?
C82 P4 C88 C89 72.4(8) . . . . ?
C93 C88 C89 C90 1.3(13) . . . . ?
P4 C88 C89 C90 -180.0(7) . . . . ?
C88 C89 C90 C91 -2.3(15) . . . . ?
C89 C90 C91 C92 2.0(15) . . . . ?
C90 C91 C92 C93 -0.6(15) . . . . ?
C91 C92 C93 C88 -0.4(13) . . . . ?
C89 C88 C93 C92 0.0(13) . . . . ?
P4 C88 C93 C92 -178.6(7) . . . . ?
N9 P5 C94 C95 20.8(9) . . . . ?
C106 P5 C94 C95 143.3(8) . . . . ?
C100 P5 C94 C95 -100.6(8) . . . . ?
N9 P5 C94 C99 -157.0(8) . . . . ?
C106 P5 C94 C99 -34.5(9) . . . . ?
C100 P5 C94 C99 81.6(9) . . . . ?
C99 C94 C95 C96 -0.1(14) . . . . ?
P5 C94 C95 C96 -178.0(7) . . . . ?
C94 C95 C96 C97 1.0(14) . . . . ?
C95 C96 C97 C98 -1.4(15) . . . . ?
C96 C97 C98 C99 0.8(15) . . . . ?
C95 C94 C99 C98 -0.5(14) . . . . ?
P5 C94 C99 C98 177.3(7) . . . . ?
C97 C98 C99 C94 0.2(14) . . . . ?
N9 P5 C100 C105 179.7(8) . . . . ?
C106 P5 C100 C105 53.0(9) . . . . ?
C94 P5 C100 C105 -60.4(9) . . . . ?
N9 P5 C100 C101 -4.4(9) . . . . ?
C106 P5 C100 C101 -131.1(8) . . . . ?
C94 P5 C100 C101 115.5(8) . . . . ?
C105 C100 C101 C102 0.3(14) . . . . ?
P5 C100 C101 C102 -175.7(8) . . . . ?
C100 C101 C102 C103 -1.5(16) . . . . ?
C101 C102 C103 C104 1.4(17) . . . . ?
C102 C103 C104 C105 0.0(16) . . . . ?
C103 C104 C105 C100 -1.3(15) . . . . ?
C101 C100 C105 C104 1.1(15) . . . . ?
P5 C100 C105 C104 177.0(7) . . . . ?
N9 P5 C106 C111 65.1(8) . . . . ?
C100 P5 C106 C111 -168.8(7) . . . . ?
C94 P5 C106 C111 -55.0(8) . . . . ?
N9 P5 C106 C107 -107.0(9) . . . . ?
C100 P5 C106 C107 19.1(10) . . . . ?
C94 P5 C106 C107 132.9(8) . . . . ?
C111 C106 C107 C108 3.3(14) . . . . ?
P5 C106 C107 C108 175.1(7) . . . . ?
C106 C107 C108 C109 -2.7(14) . . . . ?
C107 C108 C109 C110 2.1(14) . . . . ?
C108 C109 C110 C111 -2.2(15) . . . . ?
C109 C110 C111 C106 2.9(15) . . . . ?
C107 C106 C111 C110 -3.4(15) . . . . ?
P5 C106 C111 C110 -175.9(8) . . . . ?
N9 P6 C112 C117 -162.0(9) . . . . ?
C118 P6 C112 C117 -37.6(10) . . . . ?
C124 P6 C112 C117 77.8(10) . . . . ?
N9 P6 C112 C113 19.5(9) . . . . ?
C118 P6 C112 C113 143.8(8) . . . . ?
C124 P6 C112 C113 -100.7(9) . . . . ?
C117 C112 C113 C114 -1.0(17) . . . . ?
P6 C112 C113 C114 177.5(9) . . . . ?
C112 C113 C114 C115 2.2(19) . . . . ?
C113 C114 C115 C116 -2(2) . . . . ?
C114 C115 C116 C117 1(3) . . . . ?
C113 C112 C117 C116 -0.4(18) . . . . ?
P6 C112 C117 C116 -178.8(9) . . . . ?
C115 C116 C117 C112 0(2) . . . . ?
N9 P6 C118 C123 -103.4(8) . . . . ?
C124 P6 C118 C123 21.4(10) . . . . ?
C112 P6 C118 C123 135.9(8) . . . . ?
N9 P6 C118 C119 69.8(8) . . . . ?
C124 P6 C118 C119 -165.4(7) . . . . ?
C112 P6 C118 C119 -50.8(8) . . . . ?
C123 C118 C119 C120 0.0(14) . . . . ?
P6 C118 C119 C120 -173.7(7) . . . . ?
C118 C119 C120 C121 -0.2(15) . . . . ?
C119 C120 C121 C122 -1.2(15) . . . . ?
C120 C121 C122 C123 2.8(15) . . . . ?
C121 C122 C123 C118 -3.1(15) . . . . ?
C119 C118 C123 C122 1.7(14) . . . . ?
P6 C118 C123 C122 174.9(8) . . . . ?
C19 C18 C124 C125 0(2) . . . . ?
C19 C18 C124 P6 177.7(11) . . . . ?
N9 P6 C124 C18 175.8(10) . . . . ?
C118 P6 C124 C18 49.0(11) . . . . ?
C112 P6 C124 C18 -65.5(11) . . . . ?
N9 P6 C124 C125 -6.4(11) . . . . ?
C118 P6 C124 C125 -133.3(9) . . . . ?
C112 P6 C124 C125 112.2(10) . . . . ?
C20 C21 C125 C124 -3.3(19) . . . . ?
C18 C124 C125 C21 3.0(18) . . . . ?
P6 C124 C125 C21 -174.8(9) . . . . ?
